data_4311754
loop_
_publ_author_name
'Paolo Marcazzan'
'Brian O. Patrick'
'Brian R. James'

_publ_section_title
;
 Rhodium-Hydrido-Benzylamine-Triphenylphosphine Complexes: Solid-State and
 Solution Structures and Implications in Catalyzed Imine Hydrogenation
;
_journal_name_full 'Inorganic Chemistry'
_journal_page_first 6838
_journal_page_last 6841
_journal_paper_doi 10.1021/ic049227b
_journal_volume 43
_journal_year 2004
_chemical_formula_sum 'C50.5 H50 F6 N2 O0.5 P3 Rh'
_chemical_formula_weight 1002.74
_chemical_name_systematic
;
 ?
;
_space_group_IT_number 15
_symmetry_cell_setting monoclinic
_symmetry_space_group_name_Hall '-C 2yc'
_symmetry_space_group_name_H-M 'C 1 2/c 1'
_atom_sites_solution_hydrogens geom
_atom_sites_solution_primary direct
_atom_sites_solution_secondary difmap
_audit_creation_method SHELXL-97
_cell_angle_alpha 90.00
_cell_angle_beta 124.853(2)
_cell_angle_gamma 90.00
_cell_formula_units_Z 8
_cell_length_a 29.3124(7)
_cell_length_b 21.0184(5)
_cell_length_c 18.1676(4)
_cell_measurement_reflns_used 22397
_cell_measurement_temperature 173(2)
_cell_measurement_theta_max 27.95
_cell_measurement_theta_min 2.97
_cell_volume 9185.3(4)
_computing_structure_refinement 'SHELXL-97 (Sheldrick, 1997)'
_diffrn_ambient_temperature 173(2)
_diffrn_detector_area_resol_mean 11.76
_diffrn_measured_fraction_theta_full 0.843
_diffrn_measured_fraction_theta_max 0.843
_diffrn_measurement_device_type 'Rigaku/ADSC CCD'
_diffrn_measurement_method 'area detector'
_diffrn_radiation_monochromator graphite
_diffrn_radiation_source 'fine-focus sealed tube'
_diffrn_radiation_type MoK\a
_diffrn_radiation_wavelength 0.71069
_diffrn_reflns_av_R_equivalents 0.0570
_diffrn_reflns_av_sigmaI/netI 0.0741
_diffrn_reflns_limit_h_max 34
_diffrn_reflns_limit_h_min -36
_diffrn_reflns_limit_k_max 24
_diffrn_reflns_limit_k_min -24
_diffrn_reflns_limit_l_max 23
_diffrn_reflns_limit_l_min -22
_diffrn_reflns_number 9302
_diffrn_reflns_theta_full 27.95
_diffrn_reflns_theta_max 27.95
_diffrn_reflns_theta_min 2.97
_exptl_absorpt_coefficient_mu 0.540
_exptl_absorpt_correction_T_max 1.0000
_exptl_absorpt_correction_T_min 0.8219
_exptl_absorpt_correction_type multi-scan
_exptl_crystal_colour irregular
_exptl_crystal_density_diffrn 1.450
_exptl_crystal_density_method 'not measured'
_exptl_crystal_description red
_exptl_crystal_F_000 4120
_exptl_crystal_size_max 0.38
_exptl_crystal_size_mid 0.30
_exptl_crystal_size_min 0.25
_refine_diff_density_max 1.016
_refine_diff_density_min -1.240
_refine_diff_density_rms 0.083
_refine_ls_extinction_method none
_refine_ls_goodness_of_fit_ref 1.031
_refine_ls_hydrogen_treatment mixed
_refine_ls_matrix_type full
_refine_ls_number_parameters 590
_refine_ls_number_reflns 9302
_refine_ls_number_restraints 0
_refine_ls_restrained_S_all 1.031
_refine_ls_R_factor_all 0.0622
_refine_ls_R_factor_gt 0.0423
_refine_ls_shift/su_max 0.009
_refine_ls_shift/su_mean 0.003
_refine_ls_structure_factor_coef Fsqd
_refine_ls_weighting_details 'calc w=1/[\s^2^(Fo^2^)+0.0588P^2^+0.5327P] where P=(Fo^2^+2Fc^2^)/3'
_refine_ls_weighting_scheme calc
_refine_ls_wR_factor_gt 0.1104
_refine_ls_wR_factor_ref 0.1200
_reflns_number_gt 7083
_reflns_number_total 9302
_reflns_threshold_expression >2sigma(I)
_cod_data_source_file ic049227bsi20040614_043132.cif
_cod_data_source_block shelxl
_cod_depositor_comments
;
The following automatic conversions were performed:
'_symmetry_cell_setting' value 'Monoclinic' changed to 'monoclinic'
according to '/home/saulius/struct/CIF-dictionaries/cif_core.dic'
dictionary named 'cif_core.dic' version 2.4.1 from 2010-06-29.

Automatic conversion script
Id: cif_fix_enum 1527 2010-12-29 10:47:43Z saulius 
;
_cod_original_cell_volume 9185.2(4)
_cod_original_sg_symbol_H-M 'C 2/c'
_cod_original_formula_sum 'C50.50 H50 F6 N2 O0.50 P3 Rh'
_cod_database_code 4311754

loop_
_symmetry_equiv_pos_as_xyz
'x, y, z'
'-x, y, -z+1/2'
'x+1/2, y+1/2, z'
'-x+1/2, y+1/2, -z+1/2'
'-x, -y, -z'
'x, -y, z-1/2'
'-x+1/2, -y+1/2, -z'
'x+1/2, -y+1/2, z-1/2'

loop_
_atom_site_label
_atom_site_type_symbol
_atom_site_fract_x
_atom_site_fract_y
_atom_site_fract_z
_atom_site_U_iso_or_equiv
_atom_site_adp_type
_atom_site_occupancy
_atom_site_symmetry_multiplicity
_atom_site_calc_flag
_atom_site_refinement_flags
_atom_site_disorder_assembly
_atom_site_disorder_group
Rh1 Rh 0.125723(10) 0.258476(11) 0.102685(16) 0.02031(9) Uani 1 1 d . . .
P1 P 0.19000(3) 0.33334(4) 0.16002(5) 0.02000(17) Uani 1 1 d . . .
P2 P 0.18365(3) 0.18407(4) 0.20106(5) 0.01890(17) Uani 1 1 d . . .
P3 P 0.0000 0.13495(7) -0.2500 0.0373(3) Uani 1 2 d S . .
P4A P 0.0000 0.32930(19) 0.2500 0.0506(11) Uiso 0.50 2 d SP . .
F1 F -0.03348(13) 0.08242(17) -0.2403(3) 0.0953(12) Uani 1 1 d . . .
F2 F -0.04826(13) 0.1367(2) -0.3536(2) 0.1012(13) Uani 1 1 d . . .
F3 F -0.03188(12) 0.18726(18) -0.2345(3) 0.1141(15) Uani 1 1 d . . .
F4 F -0.0383(2) 0.3831(3) 0.1870(4) 0.164(2) Uiso 1 1 d . . .
F5A F -0.0330(5) 0.3523(6) 0.3083(8) 0.153(4) Uiso 0.50 1 d P . .
F5B F -0.0139(5) 0.2982(7) 0.2985(8) 0.158(4) Uiso 0.50 1 d P . .
F6A F -0.0211(3) 0.2730(3) 0.1757(5) 0.0758(17) Uiso 0.50 1 d P . .
O1 O -0.0164(3) 0.3582(3) 0.0335(4) 0.063(2) Uani 0.532(9) 1 d P . .
H1 H -0.0144 0.3450 0.0789 0.094 Uiso 1 1 calc R . .
N1 N 0.06029(12) 0.18521(16) 0.0412(2) 0.0304(7) Uani 1 1 d . . .
N2 N 0.06288(15) 0.32213(18) 0.0047(2) 0.0444(9) Uani 1 1 d . . .
C1 C 0.16954(13) 0.41271(15) 0.1064(2) 0.0242(7) Uani 1 1 d . . .
C2 C 0.14788(16) 0.45943(18) 0.1317(2) 0.0357(8) Uani 1 1 d . . .
H2 H 0.1427 0.4506 0.1778 0.043 Uiso 1 1 calc R . .
C3 C 0.1335(2) 0.51884(19) 0.0914(3) 0.0491(11) Uani 1 1 d . . .
H3 H 0.1183 0.5500 0.1095 0.059 Uiso 1 1 calc R . .
C4 C 0.14121(18) 0.53276(19) 0.0252(3) 0.0467(10) Uani 1 1 d . . .
H4 H 0.1324 0.5738 -0.0015 0.056 Uiso 1 1 calc R . .
C5 C 0.16188(18) 0.4865(2) -0.0019(3) 0.0450(10) Uani 1 1 d . . .
H5 H 0.1666 0.4956 -0.0483 0.054 Uiso 1 1 calc R . .
C6 C 0.17563(16) 0.42776(18) 0.0371(2) 0.0360(8) Uani 1 1 d . . .
H6 H 0.1896 0.3965 0.0170 0.043 Uiso 1 1 calc R . .
C7 C 0.25012(13) 0.31899(16) 0.1563(2) 0.0257(7) Uani 1 1 d . . .
C8 C 0.29506(14) 0.36113(18) 0.1924(2) 0.0329(8) Uani 1 1 d . . .
H8 H 0.2946 0.3997 0.2192 0.039 Uiso 1 1 calc R . .
C9 C 0.34015(15) 0.3469(2) 0.1893(3) 0.0433(10) Uani 1 1 d . . .
H9 H 0.3709 0.3753 0.2156 0.052 Uiso 1 1 calc R . .
C10 C 0.34072(16) 0.2917(2) 0.1481(3) 0.0434(10) Uani 1 1 d . . .
H10 H 0.3720 0.2816 0.1472 0.052 Uiso 1 1 calc R . .
C11 C 0.29568(17) 0.25155(19) 0.1087(3) 0.0393(9) Uani 1 1 d . . .
H11 H 0.2951 0.2144 0.0784 0.047 Uiso 1 1 calc R . .
C12 C 0.25070(15) 0.26542(17) 0.1130(2) 0.0290(7) Uani 1 1 d . . .
H12 H 0.2198 0.2373 0.0855 0.035 Uiso 1 1 calc R . .
C13 C 0.21587(14) 0.35243(15) 0.2762(2) 0.0252(7) Uani 1 1 d . . .
C14 C 0.27117(16) 0.36047(16) 0.3458(2) 0.0331(8) Uani 1 1 d . . .
H14 H 0.2991 0.3566 0.3348 0.040 Uiso 1 1 calc R . .
C15 C 0.28613(19) 0.37412(18) 0.4317(2) 0.0427(10) Uani 1 1 d . . .
H15 H 0.3242 0.3794 0.4793 0.051 Uiso 1 1 calc R . .
C16 C 0.2462(2) 0.37999(18) 0.4480(3) 0.0522(13) Uani 1 1 d . . .
H16 H 0.2568 0.3895 0.5069 0.063 Uiso 1 1 calc R . .
C17 C 0.1899(2) 0.37213(18) 0.3789(3) 0.0446(11) Uani 1 1 d . . .
H17 H 0.1623 0.3765 0.3903 0.053 Uiso 1 1 calc R . .
C18 C 0.17527(16) 0.35786(16) 0.2935(2) 0.0317(8) Uani 1 1 d . . .
H18 H 0.1372 0.3517 0.2463 0.038 Uiso 1 1 calc R . .
C19 C 0.25277(13) 0.19786(14) 0.3052(2) 0.0224(6) Uani 1 1 d . . .
C20 C 0.30094(14) 0.19693(16) 0.3065(2) 0.0284(7) Uani 1 1 d . . .
H20 H 0.2980 0.1886 0.2525 0.034 Uiso 1 1 calc R . .
C21 C 0.35254(15) 0.20783(19) 0.3845(2) 0.0369(8) Uani 1 1 d . . .
H21 H 0.3848 0.2063 0.3840 0.044 Uiso 1 1 calc R . .
C22 C 0.35769(16) 0.22103(18) 0.4640(2) 0.0375(9) Uani 1 1 d . . .
H22 H 0.3932 0.2288 0.5177 0.045 Uiso 1 1 calc R . .
C23 C 0.31093(16) 0.22269(17) 0.4639(2) 0.0341(8) Uani 1 1 d . . .
H23 H 0.3142 0.2319 0.5180 0.041 Uiso 1 1 calc R . .
C24 C 0.25851(15) 0.21109(16) 0.3855(2) 0.0275(7) Uani 1 1 d . . .
H24 H 0.2265 0.2122 0.3867 0.033 Uiso 1 1 calc R . .
C25 C 0.19805(13) 0.12272(14) 0.1451(2) 0.0218(6) Uani 1 1 d . . .
C26 C 0.23747(14) 0.07412(16) 0.1898(2) 0.0309(8) Uani 1 1 d . . .
H26 H 0.2581 0.0710 0.2533 0.037 Uiso 1 1 calc R . .
C27 C 0.24651(16) 0.03087(17) 0.1424(3) 0.0367(8) Uani 1 1 d . . .
H27 H 0.2730 -0.0022 0.1733 0.044 Uiso 1 1 calc R . .
C28 C 0.21737(17) 0.03522(18) 0.0500(3) 0.0395(9) Uani 1 1 d . . .
H28 H 0.2245 0.0059 0.0180 0.047 Uiso 1 1 calc R . .
C29 C 0.17812(16) 0.08205(16) 0.0046(2) 0.0324(8) Uani 1 1 d . . .
H29 H 0.1576 0.0844 -0.0589 0.039 Uiso 1 1 calc R . .
C30 C 0.16835(14) 0.12596(15) 0.0513(2) 0.0250(7) Uani 1 1 d . . .
H30 H 0.1414 0.1584 0.0195 0.030 Uiso 1 1 calc R . .
C31 C 0.15027(14) 0.14135(16) 0.2468(2) 0.0259(7) Uani 1 1 d . . .
C32 C 0.15488(17) 0.07631(18) 0.2627(3) 0.0378(9) Uani 1 1 d . . .
H32 H 0.1745 0.0509 0.2463 0.045 Uiso 1 1 calc R . .
C33 C 0.1310(2) 0.0479(2) 0.3024(3) 0.0503(11) Uani 1 1 d . . .
H33 H 0.1345 0.0033 0.3130 0.060 Uiso 1 1 calc R . .
C34 C 0.10257(19) 0.0840(2) 0.3262(3) 0.0510(12) Uani 1 1 d . . .
H34 H 0.0864 0.0645 0.3532 0.061 Uiso 1 1 calc R . .
C35 C 0.09736(16) 0.1484(2) 0.3110(3) 0.0433(10) Uani 1 1 d . . .
H35 H 0.0778 0.1733 0.3281 0.052 Uiso 1 1 calc R . .
C36 C 0.12067(14) 0.17736(18) 0.2707(2) 0.0332(8) Uani 1 1 d . . .
H36 H 0.1164 0.2219 0.2595 0.040 Uiso 1 1 calc R . .
C37 C 0.00864(15) 0.19462(19) 0.0371(3) 0.0381(9) Uani 1 1 d . . .
H37A H -0.0148 0.2272 -0.0087 0.046 Uiso 1 1 calc R . .
H37B H 0.0184 0.2105 0.0958 0.046 Uiso 1 1 calc R . .
C38 C -0.02391(14) 0.13348(17) 0.0143(3) 0.0319(8) Uani 1 1 d . . .
C39 C -0.00784(19) 0.0871(2) 0.0796(3) 0.0514(11) Uani 1 1 d . . .
H39 H 0.0227 0.0950 0.1396 0.062 Uiso 1 1 calc R . .
C40 C -0.0359(2) 0.0294(2) 0.0579(3) 0.0522(11) Uani 1 1 d . . .
H40 H -0.0250 -0.0016 0.1032 0.063 Uiso 1 1 calc R . .
C41 C -0.07947(17) 0.0171(2) -0.0290(3) 0.0506(11) Uani 1 1 d . . .
H41 H -0.0989 -0.0222 -0.0443 0.061 Uiso 1 1 calc R . .
C42 C -0.0946(2) 0.0628(2) -0.0936(4) 0.0678(15) Uani 1 1 d . . .
H42 H -0.1244 0.0545 -0.1540 0.081 Uiso 1 1 calc R . .
C43 C -0.06721(18) 0.1200(2) -0.0720(3) 0.0535(12) Uani 1 1 d . . .
H43 H -0.0785 0.1508 -0.1177 0.064 Uiso 1 1 calc R . .
C44 C 0.04193(18) 0.3155(2) -0.0906(3) 0.0542(11) Uani 1 1 d . . .
H44A H 0.0285 0.2715 -0.1106 0.065 Uiso 1 1 calc R . .
H44B H 0.0727 0.3234 -0.0973 0.065 Uiso 1 1 calc R . .
C45 C -0.00480(18) 0.3616(2) -0.1489(3) 0.0511(11) Uani 1 1 d . . .
C46 C -0.05918(17) 0.3418(2) -0.2037(3) 0.0443(10) Uani 1 1 d . . .
H46 H -0.0676 0.2978 -0.2065 0.053 Uiso 1 1 calc R . .
C47 C -0.10201(18) 0.3851(3) -0.2551(3) 0.0539(12) Uani 1 1 d . . .
H47 H -0.1394 0.3706 -0.2927 0.065 Uiso 1 1 calc R . .
C48 C -0.0903(2) 0.4484(3) -0.2514(3) 0.0625(14) Uani 1 1 d . . .
H48 H -0.1196 0.4780 -0.2860 0.075 Uiso 1 1 calc R . .
C49 C -0.0370(2) 0.4692(3) -0.1986(5) 0.114(3) Uani 1 1 d . . .
H49 H -0.0289 0.5132 -0.1969 0.137 Uiso 1 1 calc R . .
C50 C 0.0058(2) 0.4258(3) -0.1471(5) 0.112(3) Uani 1 1 d . . .
H50 H 0.0430 0.4406 -0.1099 0.135 Uiso 1 1 calc R . .
C51 C -0.0030(4) 0.4220(5) 0.0439(9) 0.079(4) Uani 0.532(9) 1 d P . .
P4B P -0.00913(18) 0.3313(2) 0.2697(3) 0.0334(8) Uiso 0.25 1 d P . .
F6B F -0.0640(3) 0.2977(4) 0.1970(6) 0.111(2) Uiso 0.50 1 d P . .
H2N H 0.073(2) 0.149(3) 0.065(4) 0.066(17) Uiso 1 1 d . . .
H3N H 0.030(2) 0.322(2) 0.009(3) 0.059(14) Uiso 1 1 d . . .
H4N H 0.074(2) 0.353(2) 0.022(3) 0.052(15) Uiso 1 1 d . . .
H1N H 0.0499(16) 0.1849(19) -0.013(3) 0.032(11) Uiso 1 1 d . . .

loop_
_atom_site_aniso_label
_atom_site_aniso_U_11
_atom_site_aniso_U_22
_atom_site_aniso_U_33
_atom_site_aniso_U_23
_atom_site_aniso_U_13
_atom_site_aniso_U_12
Rh1 0.02037(13) 0.01430(14) 0.02008(14) -0.00034(10) 0.00791(11) -0.00315(9)
P1 0.0242(4) 0.0157(4) 0.0171(4) -0.0006(3) 0.0101(4) -0.0051(3)
P2 0.0241(4) 0.0145(4) 0.0171(4) -0.0002(3) 0.0112(3) -0.0026(3)
P3 0.0227(6) 0.0339(8) 0.0469(9) 0.000 0.0149(6) 0.000
F1 0.0592(18) 0.081(2) 0.150(3) 0.040(2) 0.062(2) -0.0019(16)
F2 0.060(2) 0.157(4) 0.0512(19) 0.010(2) 0.0112(16) -0.013(2)
F3 0.0477(17) 0.096(3) 0.164(4) -0.069(3) 0.040(2) 0.0031(17)
O1 0.072(5) 0.067(5) 0.067(5) -0.003(3) 0.050(4) -0.005(3)
N1 0.0245(15) 0.0265(18) 0.0318(18) -0.0043(14) 0.0112(14) -0.0078(13)
N2 0.0337(19) 0.0204(19) 0.040(2) 0.0014(15) -0.0018(16) -0.0055(14)
C1 0.0275(16) 0.0214(17) 0.0184(15) 0.0002(13) 0.0100(14) -0.0065(13)
C2 0.053(2) 0.026(2) 0.0263(18) 0.0008(15) 0.0213(18) 0.0008(17)
C3 0.079(3) 0.023(2) 0.038(2) 0.0024(17) 0.029(2) 0.011(2)
C4 0.067(3) 0.022(2) 0.042(2) 0.0091(17) 0.026(2) -0.0035(19)
C5 0.060(3) 0.040(2) 0.038(2) 0.0120(18) 0.029(2) -0.003(2)
C6 0.048(2) 0.032(2) 0.0300(19) 0.0073(16) 0.0238(18) 0.0034(17)
C7 0.0289(16) 0.0240(18) 0.0231(16) 0.0071(13) 0.0142(15) -0.0023(13)
C8 0.0337(19) 0.032(2) 0.0296(19) 0.0027(15) 0.0158(17) -0.0071(15)
C9 0.0297(19) 0.058(3) 0.038(2) 0.013(2) 0.0171(18) -0.0077(18)
C10 0.035(2) 0.061(3) 0.042(2) 0.019(2) 0.0266(19) 0.0130(19)
C11 0.045(2) 0.042(2) 0.036(2) 0.0080(17) 0.026(2) 0.0089(18)
C12 0.0340(18) 0.0308(19) 0.0279(18) 0.0045(15) 0.0209(16) -0.0019(15)
C13 0.0387(19) 0.0137(16) 0.0213(17) 0.0011(13) 0.0161(16) -0.0056(13)
C14 0.047(2) 0.0199(18) 0.0219(17) 0.0002(14) 0.0131(17) -0.0057(15)
C15 0.064(3) 0.024(2) 0.0202(18) -0.0004(15) 0.012(2) -0.0098(18)
C16 0.107(4) 0.022(2) 0.022(2) -0.0051(15) 0.034(3) -0.018(2)
C17 0.086(3) 0.024(2) 0.046(2) -0.0030(17) 0.051(3) -0.009(2)
C18 0.051(2) 0.0202(18) 0.0299(19) -0.0007(14) 0.0264(18) -0.0075(15)
C19 0.0307(17) 0.0144(16) 0.0169(15) 0.0022(12) 0.0106(14) -0.0027(12)
C20 0.0295(17) 0.0273(19) 0.0250(17) 0.0011(14) 0.0136(15) -0.0009(14)
C21 0.0308(18) 0.035(2) 0.033(2) 0.0003(17) 0.0111(17) -0.0024(16)
C22 0.0334(19) 0.034(2) 0.0214(18) 0.0034(15) 0.0017(16) -0.0038(16)
C23 0.048(2) 0.0249(19) 0.0155(16) 0.0025(14) 0.0101(17) -0.0075(16)
C24 0.0389(19) 0.0208(17) 0.0219(17) 0.0029(13) 0.0169(16) -0.0024(14)
C25 0.0276(16) 0.0146(16) 0.0214(16) -0.0015(12) 0.0130(14) -0.0051(12)
C26 0.0356(19) 0.0230(18) 0.0280(18) 0.0015(14) 0.0146(17) 0.0032(14)
C27 0.044(2) 0.0208(19) 0.042(2) 0.0002(16) 0.0225(19) 0.0062(16)
C28 0.063(3) 0.025(2) 0.046(2) -0.0048(17) 0.041(2) 0.0034(18)
C29 0.054(2) 0.0225(18) 0.0258(18) -0.0039(14) 0.0259(18) -0.0054(16)
C30 0.0335(17) 0.0191(17) 0.0235(17) 0.0002(13) 0.0170(15) -0.0027(13)
C31 0.0314(17) 0.0261(18) 0.0219(16) -0.0023(13) 0.0162(15) -0.0087(14)
C32 0.057(2) 0.029(2) 0.038(2) -0.0016(16) 0.033(2) -0.0098(17)
C33 0.080(3) 0.032(2) 0.047(2) 0.0049(19) 0.041(3) -0.016(2)
C34 0.061(3) 0.064(3) 0.039(2) -0.001(2) 0.035(2) -0.026(2)
C35 0.044(2) 0.062(3) 0.032(2) -0.0070(19) 0.0264(19) -0.013(2)
C36 0.0368(19) 0.033(2) 0.0298(19) -0.0034(15) 0.0190(17) -0.0049(16)
C37 0.0306(18) 0.033(2) 0.048(2) -0.0071(18) 0.0217(19) -0.0035(16)
C38 0.0275(17) 0.029(2) 0.041(2) -0.0039(16) 0.0211(17) -0.0022(14)
C39 0.057(3) 0.053(3) 0.037(2) -0.002(2) 0.022(2) -0.016(2)
C40 0.074(3) 0.043(3) 0.060(3) 0.005(2) 0.050(3) -0.009(2)
C41 0.039(2) 0.035(2) 0.080(3) -0.009(2) 0.035(2) -0.0102(18)
C42 0.046(3) 0.039(3) 0.062(3) -0.006(2) -0.003(2) -0.010(2)
C43 0.046(2) 0.032(2) 0.046(3) 0.0024(19) 0.005(2) -0.0022(19)
C44 0.048(3) 0.048(3) 0.043(2) 0.013(2) 0.012(2) 0.005(2)
C45 0.046(2) 0.046(3) 0.042(2) 0.019(2) 0.013(2) -0.003(2)
C46 0.046(2) 0.049(3) 0.035(2) -0.0015(19) 0.021(2) -0.0074(19)
C47 0.037(2) 0.075(4) 0.042(2) 0.000(2) 0.018(2) 0.004(2)
C48 0.051(3) 0.078(4) 0.049(3) 0.030(3) 0.024(2) 0.023(3)
C49 0.064(4) 0.059(4) 0.156(7) 0.063(4) 0.025(4) 0.001(3)
C50 0.044(3) 0.060(4) 0.144(6) 0.055(4) 0.001(3) -0.010(3)
C51 0.072(7) 0.050(6) 0.126(11) -0.002(6) 0.063(8) 0.009(5)

loop_
_atom_type_symbol
_atom_type_description
_atom_type_scat_dispersion_real
_atom_type_scat_dispersion_imag
_atom_type_scat_source
C C 0.0033 0.0016 'International Tables Vol C Tables 4.2.6.8 and 6.1.1.4'
H H 0.0000 0.0000 'International Tables Vol C Tables 4.2.6.8 and 6.1.1.4'
P P 0.1023 0.0942 'International Tables Vol C Tables 4.2.6.8 and 6.1.1.4'
Rh Rh -1.1178 0.9187 'International Tables Vol C Tables 4.2.6.8 and 6.1.1.4'
F F 0.0171 0.0103 'International Tables Vol C Tables 4.2.6.8 and 6.1.1.4'
N N 0.0061 0.0033 'International Tables Vol C Tables 4.2.6.8 and 6.1.1.4'
O O 0.0106 0.0060 'International Tables Vol C Tables 4.2.6.8 and 6.1.1.4'

loop_
_geom_angle_atom_site_label_1
_geom_angle_atom_site_label_2
_geom_angle_atom_site_label_3
_geom_angle
_geom_angle_site_symmetry_1
_geom_angle_site_symmetry_3
_geom_angle_publ_flag
N2 Rh1 N1 85.95(14) . . ?
N2 Rh1 P1 92.50(10) . . ?
N1 Rh1 P1 178.17(10) . . ?
N2 Rh1 P2 173.47(11) . . ?
N1 Rh1 P2 87.70(10) . . ?
P1 Rh1 P2 93.88(3) . . ?
C7 P1 C13 107.80(15) . . ?
C7 P1 C1 99.12(14) . . ?
C13 P1 C1 101.84(14) . . ?
C7 P1 Rh1 116.51(11) . . ?
C13 P1 Rh1 112.30(10) . . ?
C1 P1 Rh1 117.52(10) . . ?
C25 P2 C31 104.93(14) . . ?
C25 P2 C19 102.35(14) . . ?
C31 P2 C19 99.76(14) . . ?
C25 P2 Rh1 110.90(10) . . ?
C31 P2 Rh1 110.10(11) . . ?
C19 P2 Rh1 126.53(10) . . ?
F1 P3 F1 89.4(3) 2_554 . ?
F1 P3 F3 89.9(2) 2_554 2_554 ?
F1 P3 F3 176.9(2) . 2_554 ?
F1 P3 F3 176.9(2) 2_554 . ?
F1 P3 F3 89.9(2) . . ?
F3 P3 F3 91.0(3) 2_554 . ?
F1 P3 F2 87.6(2) 2_554 2_554 ?
F1 P3 F2 94.3(2) . 2_554 ?
F3 P3 F2 88.7(2) 2_554 2_554 ?
F3 P3 F2 89.4(2) . 2_554 ?
F1 P3 F2 94.3(2) 2_554 . ?
F1 P3 F2 87.6(2) . . ?
F3 P3 F2 89.4(2) 2_554 . ?
F3 P3 F2 88.7(2) . . ?
F2 P3 F2 177.3(3) 2_554 . ?
P4B P4A P4B 171.5(15) 2 . ?
P4B P4A F5B 34.2(9) 2 2 ?
P4B P4A F5B 154.1(11) . 2 ?
P4B P4A F5B 154.1(11) 2 . ?
P4B P4A F5B 34.2(9) . . ?
F5B P4A F5B 121.2(13) 2 . ?
P4B P4A F4 90.5(7) 2 2 ?
P4B P4A F4 83.3(6) . 2 ?
F5B P4A F4 118.8(6) 2 2 ?
F5B P4A F4 103.7(6) . 2 ?
P4B P4A F4 83.3(6) 2 . ?
P4B P4A F4 90.5(7) . . ?
F5B P4A F4 103.7(6) 2 . ?
F5B P4A F4 118.8(6) . . ?
F4 P4A F4 85.7(5) 2 . ?
P4B P4A F6A 67.4(7) 2 . ?
P4B P4A F6A 119.4(7) . . ?
F5B P4A F6A 37.9(6) 2 . ?
F5B P4A F6A 94.4(7) . . ?
F4 P4A F6A 156.7(3) 2 . ?
F4 P4A F6A 98.5(3) . . ?
P4B P4A F6A 119.4(7) 2 2 ?
P4B P4A F6A 67.4(7) . 2 ?
F5B P4A F6A 94.4(7) 2 2 ?
F5B P4A F6A 37.9(6) . 2 ?
F4 P4A F6A 98.5(3) 2 2 ?
F4 P4A F6A 156.7(3) . 2 ?
F6A P4A F6A 86.7(5) . 2 ?
P4B P4A F6B 116.7(6) 2 . ?
P4B P4A F6B 67.0(6) . . ?
F5B P4A F6B 95.1(7) 2 . ?
F5B P4A F6B 61.5(6) . . ?
F4 P4A F6B 144.7(4) 2 . ?
F4 P4A F6B 76.3(4) . . ?
F6A P4A F6B 57.7(4) . . ?
F6A P4A F6B 87.7(4) 2 . ?
P4B P4A F6B 67.0(6) 2 2 ?
P4B P4A F6B 116.7(6) . 2 ?
F5B P4A F6B 61.5(6) 2 2 ?
F5B P4A F6B 95.1(7) . 2 ?
F4 P4A F6B 76.3(4) 2 2 ?
F4 P4A F6B 144.7(4) . 2 ?
F6A P4A F6B 87.7(4) . 2 ?
F6A P4A F6B 57.7(4) 2 2 ?
F6B P4A F6B 133.4(7) . 2 ?
P4B P4A F5A 160.5(9) 2 . ?
P4B P4A F5A 11.2(8) . . ?
F5B P4A F5A 163.2(9) 2 . ?
F5B P4A F5A 45.4(6) . . ?
F4 P4A F5A 77.5(4) 2 . ?
F4 P4A F5A 80.6(4) . . ?
F6A P4A F5A 125.8(5) . . ?
F6A P4A F5A 78.0(4) 2 . ?
F6B P4A F5A 69.9(4) . . ?
F6B P4A F5A 123.4(4) 2 . ?
P4B P4A F5A 11.2(8) 2 2 ?
P4B P4A F5A 160.5(9) . 2 ?
F5B P4A F5A 45.4(6) 2 2 ?
F5B P4A F5A 163.2(9) . 2 ?
F4 P4A F5A 80.6(4) 2 2 ?
F4 P4A F5A 77.5(4) . 2 ?
F6A P4A F5A 78.0(4) . 2 ?
F6A P4A F5A 125.8(5) 2 2 ?
F6B P4A F5A 123.4(4) . 2 ?
F6B P4A F5A 69.9(4) 2 2 ?
F5A P4A F5A 149.9(8) . 2 ?
P4A F4 P4B 20.5(2) . 2 ?
P4A F4 P4B 19.8(2) . . ?
P4B F4 P4B 40.3(4) 2 . ?
P4B F5A F5B 41.1(6) . . ?
P4B F5A P4A 4.7(3) . . ?
F5B F5A P4A 45.8(7) . . ?
P4B F5B F6A 102.5(13) . 2 ?
P4B F5B F5A 69.1(11) . . ?
F6A F5B F5A 142.3(15) 2 . ?
P4B F5B P4A 19.7(5) . . ?
F6A F5B P4A 87.1(10) 2 . ?
F5A F5B P4A 88.8(11) . . ?
P4B F5B F6B 71.5(9) . . ?
F6A F5B F6B 124.5(13) 2 . ?
F5A F5B F6B 88.8(10) . . ?
P4A F5B F6B 70.1(7) . . ?
P4B F5B P4B 27.3(6) . 2 ?
F6A F5B P4B 81.0(9) 2 2 ?
F5A F5B P4B 96.4(9) . 2 ?
P4A F5B P4B 7.6(3) . 2 ?
F6B F5B P4B 70.7(6) . 2 ?
F5B F6A P4B 37.0(8) 2 2 ?
F5B F6A F6B 117.0(10) 2 . ?
P4B F6A F6B 79.9(5) 2 . ?
F5B F6A P4A 55.0(8) 2 . ?
P4B F6A P4A 20.0(2) 2 . ?
F6B F6A P4A 62.8(4) . . ?
F5B F6A P4B 68.8(9) 2 . ?
P4B F6A P4B 34.3(4) 2 . ?
F6B F6A P4B 50.3(4) . . ?
P4A F6A P4B 14.33(19) . . ?
C51 O1 H1 109.5 . . ?
C37 N1 Rh1 120.0(2) . . ?
C37 N1 H2N 107(3) . . ?
Rh1 N1 H2N 111(3) . . ?
C37 N1 H1N 105(3) . . ?
Rh1 N1 H1N 103(3) . . ?
H2N N1 H1N 110(4) . . ?
C44 N2 Rh1 120.0(3) . . ?
C44 N2 H3N 108(3) . . ?
Rh1 N2 H3N 110(3) . . ?
C44 N2 H4N 113(4) . . ?
Rh1 N2 H4N 104(4) . . ?
H3N N2 H4N 99(5) . . ?
C2 C1 C6 117.1(3) . . ?
C2 C1 P1 122.5(2) . . ?
C6 C1 P1 120.4(3) . . ?
C1 C2 C3 121.5(3) . . ?
C1 C2 H2 119.2 . . ?
C3 C2 H2 119.2 . . ?
C4 C3 C2 120.1(4) . . ?
C4 C3 H3 120.0 . . ?
C2 C3 H3 120.0 . . ?
C5 C4 C3 119.2(4) . . ?
C5 C4 H4 120.4 . . ?
C3 C4 H4 120.4 . . ?
C6 C5 C4 120.9(4) . . ?
C6 C5 H5 119.6 . . ?
C4 C5 H5 119.6 . . ?
C5 C6 C1 121.2(4) . . ?
C5 C6 H6 119.4 . . ?
C1 C6 H6 119.4 . . ?
C12 C7 C8 117.9(3) . . ?
C12 C7 P1 118.8(2) . . ?
C8 C7 P1 123.2(3) . . ?
C9 C8 C7 120.5(4) . . ?
C9 C8 H8 119.7 . . ?
C7 C8 H8 119.7 . . ?
C10 C9 C8 120.5(4) . . ?
C10 C9 H9 119.8 . . ?
C8 C9 H9 119.8 . . ?
C11 C10 C9 119.4(4) . . ?
C11 C10 H10 120.3 . . ?
C9 C10 H10 120.3 . . ?
C10 C11 C12 120.0(4) . . ?
C10 C11 H11 120.0 . . ?
C12 C11 H11 120.0 . . ?
C7 C12 C11 121.5(3) . . ?
C7 C12 H12 119.3 . . ?
C11 C12 H12 119.3 . . ?
C14 C13 C18 119.1(3) . . ?
C14 C13 P1 125.3(3) . . ?
C18 C13 P1 115.6(3) . . ?
C13 C14 C15 120.4(4) . . ?
C13 C14 H14 119.8 . . ?
C15 C14 H14 119.8 . . ?
C16 C15 C14 120.1(4) . . ?
C16 C15 H15 119.9 . . ?
C14 C15 H15 119.9 . . ?
C15 C16 C17 120.8(3) . . ?
C15 C16 H16 119.6 . . ?
C17 C16 H16 119.6 . . ?
C18 C17 C16 118.8(4) . . ?
C18 C17 H17 120.6 . . ?
C16 C17 H17 120.6 . . ?
C17 C18 C13 120.7(4) . . ?
C17 C18 H18 119.7 . . ?
C13 C18 H18 119.6 . . ?
C24 C19 C20 117.9(3) . . ?
C24 C19 P2 120.7(2) . . ?
C20 C19 P2 121.5(2) . . ?
C21 C20 C19 121.2(3) . . ?
C21 C20 H20 119.4 . . ?
C19 C20 H20 119.4 . . ?
C20 C21 C22 120.4(3) . . ?
C20 C21 H21 119.8 . . ?
C22 C21 H21 119.8 . . ?
C23 C22 C21 119.3(3) . . ?
C23 C22 H22 120.4 . . ?
C21 C22 H22 120.4 . . ?
C22 C23 C24 120.9(3) . . ?
C22 C23 H23 119.6 . . ?
C24 C23 H23 119.6 . . ?
C23 C24 C19 120.4(3) . . ?
C23 C24 H24 119.8 . . ?
C19 C24 H24 119.8 . . ?
C26 C25 C30 118.2(3) . . ?
C26 C25 P2 124.4(2) . . ?
C30 C25 P2 117.3(2) . . ?
C27 C26 C25 120.5(3) . . ?
C27 C26 H26 119.8 . . ?
C25 C26 H26 119.8 . . ?
C26 C27 C28 120.6(3) . . ?
C26 C27 H27 119.7 . . ?
C28 C27 H27 119.7 . . ?
C29 C28 C27 120.0(3) . . ?
C29 C28 H28 120.0 . . ?
C27 C28 H28 120.0 . . ?
C28 C29 C30 120.3(3) . . ?
C28 C29 H29 119.9 . . ?
C30 C29 H29 119.9 . . ?
C29 C30 C25 120.5(3) . . ?
C29 C30 H30 119.8 . . ?
C25 C30 H30 119.8 . . ?
C32 C31 C36 118.3(3) . . ?
C32 C31 P2 124.1(3) . . ?
C36 C31 P2 117.5(3) . . ?
C31 C32 C33 120.8(4) . . ?
C31 C32 H32 119.6 . . ?
C33 C32 H32 119.6 . . ?
C34 C33 C32 120.1(4) . . ?
C34 C33 H33 119.9 . . ?
C32 C33 H33 119.9 . . ?
C33 C34 C35 120.2(3) . . ?
C33 C34 H34 119.9 . . ?
C35 C34 H34 119.9 . . ?
C34 C35 C36 120.3(4) . . ?
C34 C35 H35 119.9 . . ?
C36 C35 H35 119.9 . . ?
C35 C36 C31 120.3(4) . . ?
C35 C36 H36 119.8 . . ?
C31 C36 H36 119.8 . . ?
N1 C37 C38 111.5(3) . . ?
N1 C37 H37A 109.3 . . ?
C38 C37 H37A 109.3 . . ?
N1 C37 H37B 109.3 . . ?
C38 C37 H37B 109.3 . . ?
H37A C37 H37B 108.0 . . ?
C43 C38 C39 118.2(4) . . ?
C43 C38 C37 121.1(4) . . ?
C39 C38 C37 120.6(4) . . ?
C38 C39 C40 120.8(4) . . ?
C38 C39 H39 119.6 . . ?
C40 C39 H39 119.6 . . ?
C41 C40 C39 120.0(4) . . ?
C41 C40 H40 120.0 . . ?
C39 C40 H40 120.0 . . ?
C40 C41 C42 119.0(4) . . ?
C40 C41 H41 120.5 . . ?
C42 C41 H41 120.5 . . ?
C41 C42 C43 121.0(4) . . ?
C41 C42 H42 119.5 . . ?
C43 C42 H42 119.5 . . ?
C38 C43 C42 121.0(4) . . ?
C38 C43 H43 119.5 . . ?
C42 C43 H43 119.5 . . ?
N2 C44 C45 111.5(4) . . ?
N2 C44 H44A 109.3 . . ?
C45 C44 H44A 109.3 . . ?
N2 C44 H44B 109.3 . . ?
C45 C44 H44B 109.3 . . ?
H44A C44 H44B 108.0 . . ?
C46 C45 C50 117.7(4) . . ?
C46 C45 C44 121.7(4) . . ?
C50 C45 C44 120.5(4) . . ?
C45 C46 C47 121.1(4) . . ?
C45 C46 H46 119.5 . . ?
C47 C46 H46 119.5 . . ?
C48 C47 C46 119.9(4) . . ?
C48 C47 H47 120.0 . . ?
C46 C47 H47 120.0 . . ?
C49 C48 C47 120.3(5) . . ?
C49 C48 H48 119.9 . . ?
C47 C48 H48 119.9 . . ?
C48 C49 C50 119.6(5) . . ?
C48 C49 H49 120.2 . . ?
C50 C49 H49 120.2 . . ?
C45 C50 C49 121.4(5) . . ?
C45 C50 H50 119.3 . . ?
C49 C50 H50 119.3 . . ?
P4A P4B F5B 126.1(13) . . ?
P4A P4B P4B 4.2(8) . 2 ?
F5B P4B P4B 130.2(10) . 2 ?
P4A P4B F5A 164.0(11) . . ?
F5B P4B F5A 69.9(10) . . ?
P4B P4B F5A 159.9(6) 2 . ?
P4A P4B F6A 92.6(7) . 2 ?
F5B P4B F6A 40.5(8) . 2 ?
P4B P4B F6A 96.0(4) 2 2 ?
F5A P4B F6A 102.4(7) . 2 ?
P4A P4B F6B 93.6(6) . . ?
F5B P4B F6B 73.9(9) . . ?
P4B P4B F6B 95.6(5) 2 . ?
F5A P4B F6B 89.9(6) . . ?
F6A P4B F6B 97.2(5) 2 . ?
P4A P4B F4 76.2(7) . 2 ?
F5B P4B F4 127.6(9) . 2 ?
P4B P4B F4 73.1(4) 2 2 ?
F5A P4B F4 95.1(6) . 2 ?
F6A P4B F4 102.4(4) 2 2 ?
F6B P4B F4 158.2(5) . 2 ?
P4A P4B F4 69.7(7) . . ?
F5B P4B F4 147.6(10) . . ?
P4B P4B F4 66.6(4) 2 . ?
F5A P4B F4 96.0(6) . . ?
F6A P4B F4 160.7(5) 2 . ?
F6B P4B F4 77.2(4) . . ?
F4 P4B F4 81.2(5) 2 . ?
P4A P4B F5B 18.4(8) . 2 ?
F5B P4B F5B 109.0(14) . 2 ?
P4B P4B F5B 22.5(5) 2 2 ?
F5A P4B F5B 171.4(7) . 2 ?
F6A P4B F5B 80.3(5) 2 2 ?
F6B P4B F5B 81.7(6) . 2 ?
F4 P4B F5B 92.2(5) 2 2 ?
F4 P4B F5B 80.6(5) . 2 ?
P4A P4B F6A 46.3(6) . . ?
F5B P4B F6A 90.7(9) . . ?
P4B P4B F6A 49.7(3) 2 . ?
F5A P4B F6A 141.8(6) . . ?
F6A P4B F6A 79.1(5) 2 . ?
F6B P4B F6A 52.5(4) . . ?
F4 P4B F6A 122.2(4) 2 . ?
F4 P4B F6A 83.0(4) . . ?
F5B P4B F6A 30.2(4) 2 . ?
P4A P4B F6B 48.9(5) . 2 ?
F5B P4B F6B 92.6(10) . 2 ?
P4B P4B F6B 50.7(4) 2 2 ?
F5A P4B F6B 139.7(6) . 2 ?
F6A P4B F6B 52.1(4) 2 2 ?
F6B P4B F6B 120.6(6) . 2 ?
F4 P4B F6B 66.7(4) 2 2 ?
F4 P4B F6B 114.8(4) . 2 ?
F5B P4B F6B 48.0(4) 2 2 ?
F6A P4B F6B 70.8(4) . 2 ?
P4B F6B F5B 34.6(5) . . ?
P4B F6B F6A 77.2(5) . . ?
F5B F6B F6A 87.1(6) . . ?
P4B F6B P4A 19.4(2) . . ?
F5B F6B P4A 48.3(5) . . ?
F6A F6B P4A 59.5(4) . . ?
P4B F6B P4B 33.7(4) . 2 ?
F5B F6B P4B 61.3(6) . 2 ?
F6A F6B P4B 48.0(4) . 2 ?
P4A F6B P4B 14.48(17) . 2 ?

loop_
_geom_bond_atom_site_label_1
_geom_bond_atom_site_label_2
_geom_bond_distance
_geom_bond_site_symmetry_2
_geom_bond_publ_flag
Rh1 N2 2.146(3) . ?
Rh1 N1 2.202(3) . ?
Rh1 P1 2.2063(8) . ?
Rh1 P2 2.2483(8) . ?
P1 C7 1.827(3) . ?
P1 C13 1.833(3) . ?
P1 C1 1.850(3) . ?
P2 C25 1.835(3) . ?
P2 C31 1.839(3) . ?
P2 C19 1.841(3) . ?
P3 F1 1.553(3) 2_554 ?
P3 F1 1.553(3) . ?
P3 F3 1.569(3) 2_554 ?
P3 F3 1.569(3) . ?
P3 F2 1.581(3) 2_554 ?
P3 F2 1.581(3) . ?
P4A P4B 0.558(5) 2 ?
P4A P4B 0.558(5) . ?
P4A F5B 1.334(13) 2 ?
P4A F5B 1.334(13) . ?
P4A F4 1.543(7) 2 ?
P4A F4 1.543(7) . ?
P4A F6A 1.627(8) . ?
P4A F6A 1.627(8) 2 ?
P4A F6B 1.680(9) . ?
P4A F6B 1.680(9) 2 ?
P4A F5A 1.861(12) . ?
P4A F5A 1.861(12) 2 ?
F4 P4B 1.578(7) 2 ?
F4 P4B 1.646(7) . ?
F5A P4B 1.319(13) . ?
F5A F5B 1.326(15) . ?
F5B P4B 0.928(13) . ?
F5B F6A 1.001(13) 2 ?
F5B F6B 1.570(13) . ?
F5B P4B 1.852(14) 2 ?
F6A F5B 1.001(13) 2 ?
F6A P4B 1.504(9) 2 ?
F6A F6B 1.597(10) . ?
F6A P4B 1.962(8) . ?
O1 C51 1.380(12) . ?
O1 H1 0.8400 . ?
N1 C37 1.486(4) . ?
N1 H2N 0.86(6) . ?
N1 H1N 0.85(4) . ?
N2 C44 1.475(6) . ?
N2 H3N 1.01(5) . ?
N2 H4N 0.71(5) . ?
C1 C2 1.383(5) . ?
C1 C6 1.405(4) . ?
C2 C3 1.386(5) . ?
C2 H2 0.9500 . ?
C3 C4 1.376(6) . ?
C3 H3 0.9500 . ?
C4 C5 1.376(6) . ?
C4 H4 0.9500 . ?
C5 C6 1.365(5) . ?
C5 H5 0.9500 . ?
C6 H6 0.9500 . ?
C7 C12 1.379(5) . ?
C7 C8 1.401(5) . ?
C8 C9 1.387(5) . ?
C8 H8 0.9500 . ?
C9 C10 1.388(6) . ?
C9 H9 0.9500 . ?
C10 C11 1.373(6) . ?
C10 H10 0.9500 . ?
C11 C12 1.396(5) . ?
C11 H11 0.9500 . ?
C12 H12 0.9500 . ?
C13 C14 1.383(5) . ?
C13 C18 1.399(5) . ?
C14 C15 1.388(5) . ?
C14 H14 0.9500 . ?
C15 C16 1.366(6) . ?
C15 H15 0.9500 . ?
C16 C17 1.399(6) . ?
C16 H16 0.9500 . ?
C17 C18 1.384(5) . ?
C17 H17 0.9500 . ?
C18 H18 0.9500 . ?
C19 C24 1.397(4) . ?
C19 C20 1.399(4) . ?
C20 C21 1.378(5) . ?
C20 H20 0.9500 . ?
C21 C22 1.391(5) . ?
C21 H21 0.9500 . ?
C22 C23 1.371(5) . ?
C22 H22 0.9500 . ?
C23 C24 1.396(5) . ?
C23 H23 0.9500 . ?
C24 H24 0.9500 . ?
C25 C26 1.402(5) . ?
C25 C30 1.404(4) . ?
C26 C27 1.379(5) . ?
C26 H26 0.9500 . ?
C27 C28 1.384(5) . ?
C27 H27 0.9500 . ?
C28 C29 1.374(5) . ?
C28 H28 0.9500 . ?
C29 C30 1.389(4) . ?
C29 H29 0.9500 . ?
C30 H30 0.9500 . ?
C31 C32 1.388(5) . ?
C31 C36 1.395(5) . ?
C32 C33 1.395(5) . ?
C32 H32 0.9500 . ?
C33 C34 1.367(6) . ?
C33 H33 0.9500 . ?
C34 C35 1.372(6) . ?
C34 H34 0.9500 . ?
C35 C36 1.396(5) . ?
C35 H35 0.9500 . ?
C36 H36 0.9500 . ?
C37 C38 1.510(5) . ?
C37 H37A 0.9900 . ?
C37 H37B 0.9900 . ?
C38 C43 1.370(6) . ?
C38 C39 1.392(6) . ?
C39 C40 1.392(6) . ?
C39 H39 0.9500 . ?
C40 C41 1.372(6) . ?
C40 H40 0.9500 . ?
C41 C42 1.379(7) . ?
C41 H41 0.9500 . ?
C42 C43 1.374(6) . ?
C42 H42 0.9500 . ?
C43 H43 0.9500 . ?
C44 C45 1.508(6) . ?
C44 H44A 0.9900 . ?
C44 H44B 0.9900 . ?
C45 C46 1.375(6) . ?
C45 C50 1.381(7) . ?
C46 C47 1.391(6) . ?
C46 H46 0.9500 . ?
C47 C48 1.367(7) . ?
C47 H47 0.9500 . ?
C48 C49 1.357(7) . ?
C48 H48 0.9500 . ?
C49 C50 1.393(8) . ?
C49 H49 0.9500 . ?
C50 H50 0.9500 . ?
P4B P4B 1.112(11) 2 ?
P4B F6A 1.504(9) 2 ?
P4B F6B 1.549(9) . ?
P4B F4 1.578(7) 2 ?
P4B F5B 1.852(14) 2 ?
P4B F6B 1.993(10) 2 ?
F6B P4B 1.993(10) 2 ?

loop_
_geom_torsion_atom_site_label_1
_geom_torsion_atom_site_label_2
_geom_torsion_atom_site_label_3
_geom_torsion_atom_site_label_4
_geom_torsion
_geom_torsion_site_symmetry_1
_geom_torsion_site_symmetry_2
_geom_torsion_site_symmetry_3
_geom_torsion_site_symmetry_4
_geom_torsion_publ_flag
N2 Rh1 P1 C7 -119.60(17) . . . . ?
N1 Rh1 P1 C7 -87(3) . . . . ?
P2 Rh1 P1 C7 61.81(12) . . . . ?
N2 Rh1 P1 C13 115.39(17) . . . . ?
N1 Rh1 P1 C13 148(3) . . . . ?
P2 Rh1 P1 C13 -63.20(12) . . . . ?
N2 Rh1 P1 C1 -2.24(17) . . . . ?
N1 Rh1 P1 C1 30(3) . . . . ?
P2 Rh1 P1 C1 179.17(12) . . . . ?
N2 Rh1 P2 C25 81.5(10) . . . . ?
N1 Rh1 P2 C25 68.07(13) . . . . ?
P1 Rh1 P2 C25 -110.99(11) . . . . ?
N2 Rh1 P2 C31 -34.2(10) . . . . ?
N1 Rh1 P2 C31 -47.61(14) . . . . ?
P1 Rh1 P2 C31 133.33(11) . . . . ?
N2 Rh1 P2 C19 -153.9(10) . . . . ?
N1 Rh1 P2 C19 -167.33(15) . . . . ?
P1 Rh1 P2 C19 13.61(13) . . . . ?
P4B P4A F4 P4B 174.2(10) . . . 2 ?
F5B P4A F4 P4B -27.6(8) 2 . . 2 ?
F5B P4A F4 P4B -165.7(10) . . . 2 ?
F4 P4A F4 P4B 91.0(6) 2 . . 2 ?
F6A P4A F4 P4B -65.9(6) . . . 2 ?
F6A P4A F4 P4B -167.5(13) 2 . . 2 ?
F6B P4A F4 P4B -119.6(7) . . . 2 ?
F6B P4A F4 P4B 32.1(8) 2 . . 2 ?
F5A P4A F4 P4B 169.0(7) . . . 2 ?
F5A P4A F4 P4B 9.7(7) 2 . . 2 ?
P4B P4A F4 P4B -174.2(10) 2 . . . ?
F5B P4A F4 P4B 158.1(10) 2 . . . ?
F5B P4A F4 P4B 20.1(8) . . . . ?
F4 P4A F4 P4B -83.2(6) 2 . . . ?
F6A P4A F4 P4B 119.9(7) . . . . ?
F6A P4A F4 P4B 18.3(9) 2 . . . ?
F6B P4A F4 P4B 66.2(7) . . . . ?
F6B P4A F4 P4B -142.1(10) 2 . . . ?
F5A P4A F4 P4B -5.2(7) . . . . ?
F5A P4A F4 P4B -164.5(7) 2 . . . ?
P4B P4A F5A P4B -173.4(17) 2 . . . ?
F5B P4A F5A P4B 46(4) 2 . . . ?
F5B P4A F5A P4B 4(3) . . . . ?
F4 P4A F5A P4B -120(3) 2 . . . ?
F4 P4A F5A P4B 152(3) . . . . ?
F6A P4A F5A P4B 58(3) . . . . ?
F6A P4A F5A P4B -19(3) 2 . . . ?
F6B P4A F5A P4B 73(3) . . . . ?
F6B P4A F5A P4B -56(3) 2 . . . ?
F5A P4A F5A P4B -164(3) 2 . . . ?
P4B P4A F5A F5B -177.2(17) 2 . . . ?
P4B P4A F5A F5B -4(3) . . . . ?
F5B P4A F5A F5B 42(3) 2 . . . ?
F4 P4A F5A F5B -124.1(9) 2 . . . ?
F4 P4A F5A F5B 148.2(9) . . . . ?
F6A P4A F5A F5B 54.5(10) . . . . ?
F6A P4A F5A F5B -22.5(9) 2 . . . ?
F6B P4A F5A F5B 69.4(9) . . . . ?
F6B P4A F5A F5B -60.0(11) 2 . . . ?
F5A P4A F5A F5B -168.3(9) 2 . . . ?
P4A F5A F5B P4B 0.5(3) . . . . ?
P4B F5A F5B F6A 83(2) . . . 2 ?
P4A F5A F5B F6A 84(2) . . . 2 ?
P4B F5A F5B P4A -0.5(3) . . . . ?
P4B F5A F5B F6B -70.6(8) . . . . ?
P4A F5A F5B F6B -70.2(6) . . . . ?
P4B F5A F5B P4B -0.2(5) . . . 2 ?
P4A F5A F5B P4B 0.28(17) . . . 2 ?
P4B P4A F5B P4B 176.6(8) 2 . . . ?
F5B P4A F5B P4B -168.3(14) 2 . . . ?
F4 P4A F5B P4B 55.0(13) 2 . . . ?
F4 P4A F5B P4B -37.7(14) . . . . ?
F6A P4A F5B P4B -139.9(12) . . . . ?
F6A P4A F5B P4B 141.1(18) 2 . . . ?
F6B P4A F5B P4B -90.5(13) . . . . ?
F6B P4A F5B P4B 132.1(12) 2 . . . ?
F5A P4A F5B P4B -1.3(9) . . . . ?
F5A P4A F5B P4B 158(2) 2 . . . ?
P4B P4A F5B F6A 35(2) 2 . . 2 ?
P4B P4A F5B F6A -141.1(18) . . . 2 ?
F5B P4A F5B F6A 50.6(8) 2 . . 2 ?
F4 P4A F5B F6A -86.2(10) 2 . . 2 ?
F4 P4A F5B F6A -178.8(7) . . . 2 ?
F6A P4A F5B F6A 79.0(10) . . . 2 ?
F6B P4A F5B F6A 128.4(12) . . . 2 ?
F6B P4A F5B F6A -9.0(10) 2 . . 2 ?
F5A P4A F5B F6A -142.5(15) . . . 2 ?
F5A P4A F5B F6A 17(3) 2 . . 2 ?
P4B P4A F5B F5A 177.9(13) 2 . . . ?
P4B P4A F5B F5A 1.3(9) . . . . ?
F5B P4A F5B F5A -167.0(10) 2 . . . ?
F4 P4A F5B F5A 56.3(9) 2 . . . ?
F4 P4A F5B F5A -36.4(10) . . . . ?
F6A P4A F5B F5A -138.5(8) . . . . ?
F6A P4A F5B F5A 142.5(15) 2 . . . ?
F6B P4A F5B F5A -89.1(9) . . . . ?
F6B P4A F5B F5A 133.4(8) 2 . . . ?
F5A P4A F5B F5A 159.3(19) 2 . . . ?
P4B P4A F5B F6B -93.0(17) 2 . . . ?
P4B P4A F5B F6B 90.5(13) . . . . ?
F5B P4A F5B F6B -77.8(5) 2 . . . ?
F4 P4A F5B F6B 145.4(5) 2 . . . ?
F4 P4A F5B F6B 52.8(8) . . . . ?
F6A P4A F5B F6B -49.4(5) . . . . ?
F6A P4A F5B F6B -128.4(12) 2 . . . ?
F6B P4A F5B F6B -137.4(7) 2 . . . ?
F5A P4A F5B F6B 89.1(9) . . . . ?
F5A P4A F5B F6B -112(2) 2 . . . ?
P4B P4A F5B P4B -176.6(8) . . . 2 ?
F5B P4A F5B P4B 15.1(18) 2 . . 2 ?
F4 P4A F5B P4B -121.6(17) 2 . . 2 ?
F4 P4A F5B P4B 145.7(19) . . . 2 ?
F6A P4A F5B P4B 43.6(16) . . . 2 ?
F6A P4A F5B P4B -35(2) 2 . . 2 ?
F6B P4A F5B P4B 93.0(17) . . . 2 ?
F6B P4A F5B P4B -44.5(16) 2 . . 2 ?
F5A P4A F5B P4B -177.9(13) . . . 2 ?
F5A P4A F5B P4B -18.6(19) 2 . . 2 ?
P4B P4A F6A F5B 22.5(11) 2 . . 2 ?
P4B P4A F6A F5B -163.1(13) . . . 2 ?
F5B P4A F6A F5B -138.5(12) . . . 2 ?
F4 P4A F6A F5B 2.6(15) 2 . . 2 ?
F4 P4A F6A F5B 101.5(11) . . . 2 ?
F6A P4A F6A F5B -101.4(11) 2 . . 2 ?
F6B P4A F6A F5B 169.3(11) . . . 2 ?
F6B P4A F6A F5B -43.6(11) 2 . . 2 ?
F5A P4A F6A F5B -174.1(12) . . . 2 ?
F5A P4A F6A F5B 26.3(11) 2 . . 2 ?
P4B P4A F6A P4B 174.5(10) . . . 2 ?
F5B P4A F6A P4B -22.5(11) 2 . . 2 ?
F5B P4A F6A P4B -161.0(9) . . . 2 ?
F4 P4A F6A P4B -19.9(10) 2 . . 2 ?
F4 P4A F6A P4B 79.0(6) . . . 2 ?
F6A P4A F6A P4B -123.8(7) 2 . . 2 ?
F6B P4A F6A P4B 146.9(7) . . . 2 ?
F6B P4A F6A P4B -66.0(6) 2 . . 2 ?
F5A P4A F6A P4B 163.5(8) . . . 2 ?
F5A P4A F6A P4B 3.9(7) 2 . . 2 ?
P4B P4A F6A F6B -146.9(7) 2 . . . ?
P4B P4A F6A F6B 27.6(8) . . . . ?
F5B P4A F6A F6B -169.3(11) 2 . . . ?
F5B P4A F6A F6B 52.1(7) . . . . ?
F4 P4A F6A F6B -166.8(9) 2 . . . ?
F4 P4A F6A F6B -67.9(4) . . . . ?
F6A P4A F6A F6B 89.3(5) 2 . . . ?
F6B P4A F6A F6B 147.1(5) 2 . . . ?
F5A P4A F6A F6B 16.6(7) . . . . ?
F5A P4A F6A F6B -143.0(5) 2 . . . ?
P4B P4A F6A P4B -174.5(10) 2 . . . ?
F5B P4A F6A P4B 163.1(13) 2 . . . ?
F5B P4A F6A P4B 24.6(9) . . . . ?
F4 P4A F6A P4B 165.7(14) 2 . . . ?
F4 P4A F6A P4B -95.4(7) . . . . ?
F6A P4A F6A P4B 61.7(8) 2 . . . ?
F6B P4A F6A P4B -27.6(8) . . . . ?
F6B P4A F6A P4B 119.5(8) 2 . . . ?
F5A P4A F6A P4B -11.0(7) . . . . ?
F5A P4A F6A P4B -170.6(8) 2 . . . ?
N2 Rh1 N1 C37 -58.1(3) . . . . ?
P1 Rh1 N1 C37 -90(3) . . . . ?
P2 Rh1 N1 C37 120.4(3) . . . . ?
N1 Rh1 N2 C44 -70.9(3) . . . . ?
P1 Rh1 N2 C44 108.1(3) . . . . ?
P2 Rh1 N2 C44 -84.3(11) . . . . ?
C7 P1 C1 C2 -144.8(3) . . . . ?
C13 P1 C1 C2 -34.3(3) . . . . ?
Rh1 P1 C1 C2 88.8(3) . . . . ?
C7 P1 C1 C6 35.3(3) . . . . ?
C13 P1 C1 C6 145.7(3) . . . . ?
Rh1 P1 C1 C6 -91.1(3) . . . . ?
C6 C1 C2 C3 -0.9(6) . . . . ?
P1 C1 C2 C3 179.2(3) . . . . ?
C1 C2 C3 C4 -0.7(7) . . . . ?
C2 C3 C4 C5 1.7(7) . . . . ?
C3 C4 C5 C6 -1.2(7) . . . . ?
C4 C5 C6 C1 -0.5(6) . . . . ?
C2 C1 C6 C5 1.5(6) . . . . ?
P1 C1 C6 C5 -178.6(3) . . . . ?
C13 P1 C7 C12 131.8(3) . . . . ?
C1 P1 C7 C12 -122.5(3) . . . . ?
Rh1 P1 C7 C12 4.5(3) . . . . ?
C13 P1 C7 C8 -50.7(3) . . . . ?
C1 P1 C7 C8 54.9(3) . . . . ?
Rh1 P1 C7 C8 -178.0(2) . . . . ?
C12 C7 C8 C9 -4.0(5) . . . . ?
P1 C7 C8 C9 178.5(3) . . . . ?
C7 C8 C9 C10 1.9(5) . . . . ?
C8 C9 C10 C11 1.3(6) . . . . ?
C9 C10 C11 C12 -2.2(6) . . . . ?
C8 C7 C12 C11 3.1(5) . . . . ?
P1 C7 C12 C11 -179.3(3) . . . . ?
C10 C11 C12 C7 0.0(5) . . . . ?
C7 P1 C13 C14 5.8(3) . . . . ?
C1 P1 C13 C14 -98.0(3) . . . . ?
Rh1 P1 C13 C14 135.4(3) . . . . ?
C7 P1 C13 C18 -173.1(2) . . . . ?
C1 P1 C13 C18 83.2(3) . . . . ?
Rh1 P1 C13 C18 -43.4(3) . . . . ?
C18 C13 C14 C15 -0.4(5) . . . . ?
P1 C13 C14 C15 -179.2(3) . . . . ?
C13 C14 C15 C16 -0.3(5) . . . . ?
C14 C15 C16 C17 0.3(6) . . . . ?
C15 C16 C17 C18 0.4(6) . . . . ?
C16 C17 C18 C13 -1.1(5) . . . . ?
C14 C13 C18 C17 1.1(5) . . . . ?
P1 C13 C18 C17 180.0(3) . . . . ?
C25 P2 C19 C24 -144.1(3) . . . . ?
C31 P2 C19 C24 -36.3(3) . . . . ?
Rh1 P2 C19 C24 87.8(3) . . . . ?
C25 P2 C19 C20 37.4(3) . . . . ?
C31 P2 C19 C20 145.1(3) . . . . ?
Rh1 P2 C19 C20 -90.7(3) . . . . ?
C24 C19 C20 C21 0.9(5) . . . . ?
P2 C19 C20 C21 179.4(3) . . . . ?
C19 C20 C21 C22 -1.0(6) . . . . ?
C20 C21 C22 C23 0.4(6) . . . . ?
C21 C22 C23 C24 0.3(6) . . . . ?
C22 C23 C24 C19 -0.3(5) . . . . ?
C20 C19 C24 C23 -0.2(5) . . . . ?
P2 C19 C24 C23 -178.8(3) . . . . ?
C31 P2 C25 C26 -68.8(3) . . . . ?
C19 P2 C25 C26 35.0(3) . . . . ?
Rh1 P2 C25 C26 172.4(2) . . . . ?
C31 P2 C25 C30 112.8(3) . . . . ?
C19 P2 C25 C30 -143.4(2) . . . . ?
Rh1 P2 C25 C30 -6.0(3) . . . . ?
C30 C25 C26 C27 0.0(5) . . . . ?
P2 C25 C26 C27 -178.4(3) . . . . ?
C25 C26 C27 C28 0.8(6) . . . . ?
C26 C27 C28 C29 -1.5(6) . . . . ?
C27 C28 C29 C30 1.4(6) . . . . ?
C28 C29 C30 C25 -0.5(5) . . . . ?
C26 C25 C30 C29 -0.1(5) . . . . ?
P2 C25 C30 C29 178.4(2) . . . . ?
C25 P2 C31 C32 20.8(3) . . . . ?
C19 P2 C31 C32 -84.9(3) . . . . ?
Rh1 P2 C31 C32 140.2(3) . . . . ?
C25 P2 C31 C36 -162.3(3) . . . . ?
C19 P2 C31 C36 92.0(3) . . . . ?
Rh1 P2 C31 C36 -42.9(3) . . . . ?
C36 C31 C32 C33 -0.7(6) . . . . ?
P2 C31 C32 C33 176.2(3) . . . . ?
C31 C32 C33 C34 0.1(6) . . . . ?
C32 C33 C34 C35 0.0(7) . . . . ?
C33 C34 C35 C36 0.5(6) . . . . ?
C34 C35 C36 C31 -1.1(6) . . . . ?
C32 C31 C36 C35 1.2(5) . . . . ?
P2 C31 C36 C35 -175.9(3) . . . . ?
Rh1 N1 C37 C38 -165.9(3) . . . . ?
N1 C37 C38 C43 -96.6(4) . . . . ?
N1 C37 C38 C39 78.4(5) . . . . ?
C43 C38 C39 C40 -1.5(6) . . . . ?
C37 C38 C39 C40 -176.7(4) . . . . ?
C38 C39 C40 C41 1.1(7) . . . . ?
C39 C40 C41 C42 0.1(7) . . . . ?
C40 C41 C42 C43 -0.7(8) . . . . ?
C39 C38 C43 C42 0.8(7) . . . . ?
C37 C38 C43 C42 176.0(4) . . . . ?
C41 C42 C43 C38 0.3(8) . . . . ?
Rh1 N2 C44 C45 175.8(3) . . . . ?
N2 C44 C45 C46 -106.0(5) . . . . ?
N2 C44 C45 C50 72.3(7) . . . . ?
C50 C45 C46 C47 -0.3(8) . . . . ?
C44 C45 C46 C47 178.1(4) . . . . ?
C45 C46 C47 C48 -0.1(7) . . . . ?
C46 C47 C48 C49 0.7(8) . . . . ?
C47 C48 C49 C50 -0.9(11) . . . . ?
C46 C45 C50 C49 0.2(11) . . . . ?
C44 C45 C50 C49 -178.3(7) . . . . ?
C48 C49 C50 C45 0.5(13) . . . . ?
P4B P4A P4B F5B -169.8(12) 2 . . . ?
F5B P4A P4B F5B 23(3) 2 . . . ?
F4 P4A P4B F5B -126.8(13) 2 . . . ?
F4 P4A P4B F5B 147.6(12) . . . . ?
F6A P4A P4B F5B 47.6(13) . . . . ?
F6A P4A P4B F5B -24.7(12) 2 . . . ?
F6B P4A P4B F5B 72.7(12) . . . . ?
F6B P4A P4B F5B -55.8(15) 2 . . . ?
F5A P4A P4B F5B 175(3) . . . . ?
F5A P4A P4B F5B -161.1(17) 2 . . . ?
F5B P4A P4B P4B -166.8(16) 2 . . 2 ?
F5B P4A P4B P4B 169.8(12) . . . 2 ?
F4 P4A P4B P4B 43.0(2) 2 . . 2 ?
F4 P4A P4B P4B -42.6(2) . . . 2 ?
F6A P4A P4B P4B -142.7(5) . . . 2 ?
F6A P4A P4B P4B 145.1(3) 2 . . 2 ?
F6B P4A P4B P4B -117.5(4) . . . 2 ?
F6B P4A P4B P4B 114.0(6) 2 . . 2 ?
F5A P4A P4B P4B -15(3) . . . 2 ?
F5A P4A P4B P4B 8.7(16) 2 . . 2 ?
P4B P4A P4B F5A 15(3) 2 . . . ?
F5B P4A P4B F5A -152(3) 2 . . . ?
F5B P4A P4B F5A -175(3) . . . . ?
F4 P4A P4B F5A 58(3) 2 . . . ?
F4 P4A P4B F5A -28(3) . . . . ?
F6A P4A P4B F5A -128(3) . . . . ?
F6A P4A P4B F5A 160(3) 2 . . . ?
F6B P4A P4B F5A -102(3) . . . . ?
F6B P4A P4B F5A 129(3) 2 . . . ?
F5A P4A P4B F5A 24(4) 2 . . . ?
P4B P4A P4B F6A -145.1(3) 2 . . 2 ?
F5B P4A P4B F6A 48.1(17) 2 . . 2 ?
F5B P4A P4B F6A 24.7(12) . . . 2 ?
F4 P4A P4B F6A -102.1(4) 2 . . 2 ?
F4 P4A P4B F6A 172.3(4) . . . 2 ?
F6A P4A P4B F6A 72.2(7) . . . 2 ?
F6B P4A P4B F6A 97.4(5) . . . 2 ?
F6B P4A P4B F6A -31.1(8) 2 . . 2 ?
F5A P4A P4B F6A -160(3) . . . 2 ?
F5A P4A P4B F6A -136.4(15) 2 . . 2 ?
P4B P4A P4B F6B 117.5(4) 2 . . . ?
F5B P4A P4B F6B -49.3(18) 2 . . . ?
F5B P4A P4B F6B -72.7(12) . . . . ?
F4 P4A P4B F6B 160.5(5) 2 . . . ?
F4 P4A P4B F6B 74.9(5) . . . . ?
F6A P4A P4B F6B -25.1(7) . . . . ?
F6A P4A P4B F6B -97.4(5) 2 . . . ?
F6B P4A P4B F6B -128.5(8) 2 . . . ?
F5A P4A P4B F6B 102(3) . . . . ?
F5A P4A P4B F6B 126.2(15) 2 . . . ?
P4B P4A P4B F4 -43.0(2) 2 . . 2 ?
F5B P4A P4B F4 150.2(16) 2 . . 2 ?
F5B P4A P4B F4 126.8(12) . . . 2 ?
F4 P4A P4B F4 -85.6(5) . . . 2 ?
F6A P4A P4B F4 174.3(5) . . . 2 ?
F6A P4A P4B F4 102.1(4) 2 . . 2 ?
F6B P4A P4B F4 -160.5(5) . . . 2 ?
F6B P4A P4B F4 71.0(6) 2 . . 2 ?
F5A P4A P4B F4 -58(3) . . . 2 ?
F5A P4A P4B F4 -34.3(16) 2 . . 2 ?
P4B P4A P4B F4 42.6(2) 2 . . . ?
F5B P4A P4B F4 -124.2(16) 2 . . . ?
F5B P4A P4B F4 -147.6(12) . . . . ?
F4 P4A P4B F4 85.6(5) 2 . . . ?
F6A P4A P4B F4 -100.0(5) . . . . ?
F6A P4A P4B F4 -172.3(4) 2 . . . ?
F6B P4A P4B F4 -74.9(5) . . . . ?
F6B P4A P4B F4 156.6(7) 2 . . . ?
F5A P4A P4B F4 28(3) . . . . ?
F5A P4A P4B F4 51.3(16) 2 . . . ?
P4B P4A P4B F5B 166.8(16) 2 . . 2 ?
F5B P4A P4B F5B -23(3) . . . 2 ?
F4 P4A P4B F5B -150.2(16) 2 . . 2 ?
F4 P4A P4B F5B 124.2(16) . . . 2 ?
F6A P4A P4B F5B 24.1(15) . . . 2 ?
F6A P4A P4B F5B -48.1(17) 2 . . 2 ?
F6B P4A P4B F5B 49.3(18) . . . 2 ?
F6B P4A P4B F5B -79.2(18) 2 . . 2 ?
F5A P4A P4B F5B 152(3) . . . 2 ?
F5A P4A P4B F5B 176(3) 2 . . 2 ?
P4B P4A P4B F6A 142.7(5) 2 . . . ?
F5B P4A P4B F6A -24.1(15) 2 . . . ?
F5B P4A P4B F6A -47.6(13) . . . . ?
F4 P4A P4B F6A -174.3(5) 2 . . . ?
F4 P4A P4B F6A 100.0(5) . . . . ?
F6A P4A P4B F6A -72.2(7) 2 . . . ?
F6B P4A P4B F6A 25.1(7) . . . . ?
F6B P4A P4B F6A -103.3(9) 2 . . . ?
F5A P4A P4B F6A 128(3) . . . . ?
F5A P4A P4B F6A 151.4(19) 2 . . . ?
P4B P4A P4B F6B -114.0(6) 2 . . 2 ?
F5B P4A P4B F6B 79.2(18) 2 . . 2 ?
F5B P4A P4B F6B 55.8(15) . . . 2 ?
F4 P4A P4B F6B -71.0(6) 2 . . 2 ?
F4 P4A P4B F6B -156.6(7) . . . 2 ?
F6A P4A P4B F6B 103.3(9) . . . 2 ?
F6A P4A P4B F6B 31.1(8) 2 . . 2 ?
F6B P4A P4B F6B 128.5(8) . . . 2 ?
F5A P4A P4B F6B -129(3) . . . 2 ?
F5A P4A P4B F6B -105.3(16) 2 . . 2 ?
F6A F5B P4B P4A 39.9(18) 2 . . . ?
F5A F5B P4B P4A -178.6(10) . . . . ?
F6B F5B P4B P4A -82.6(11) . . . . ?
P4B F5B P4B P4A 1.0(2) 2 . . . ?
F6A F5B P4B P4B 38.9(19) 2 . . 2 ?
F5A F5B P4B P4B -179.6(11) . . . 2 ?
P4A F5B P4B P4B -1.0(2) . . . 2 ?
F6B F5B P4B P4B -83.6(12) . . . 2 ?
F6A F5B P4B F5A -141.5(15) 2 . . . ?
P4A F5B P4B F5A 178.6(10) . . . . ?
F6B F5B P4B F5A 96.0(8) . . . . ?
P4B F5B P4B F5A 179.6(11) 2 . . . ?
F5A F5B P4B F6A 141.5(15) . . . 2 ?
P4A F5B P4B F6A -39.9(18) . . . 2 ?
F6B F5B P4B F6A -122.5(13) . . . 2 ?
P4B F5B P4B F6A -38.9(19) 2 . . 2 ?
F6A F5B P4B F6B 122.5(13) 2 . . . ?
F5A F5B P4B F6B -96.0(8) . . . . ?
P4A F5B P4B F6B 82.6(11) . . . . ?
P4B F5B P4B F6B 83.6(12) 2 . . . ?
F6A F5B P4B F4 -60.9(17) 2 . . 2 ?
F5A F5B P4B F4 80.6(12) . . . 2 ?
P4A F5B P4B F4 -100.9(15) . . . 2 ?
F6B F5B P4B F4 176.5(9) . . . 2 ?
P4B F5B P4B F4 -99.9(15) 2 . . 2 ?
F6A F5B P4B F4 150.2(12) 2 . . . ?
F5A F5B P4B F4 -68.3(19) . . . . ?
P4A F5B P4B F4 110(2) . . . . ?
F6B F5B P4B F4 27.6(19) . . . . ?
P4B F5B P4B F4 111(2) 2 . . . ?
F6A F5B P4B F5B 47.5(11) 2 . . 2 ?
F5A F5B P4B F5B -171.0(8) . . . 2 ?
P4A F5B P4B F5B 7.6(9) . . . 2 ?
F6B F5B P4B F5B -75.0(4) . . . 2 ?
P4B F5B P4B F5B 8.6(10) 2 . . 2 ?
F6A F5B P4B F6A 72.1(12) 2 . . . ?
F5A F5B P4B F6A -146.4(7) . . . . ?
P4A F5B P4B F6A 32.2(9) . . . . ?
F6B F5B P4B F6A -50.4(4) . . . . ?
P4B F5B P4B F6A 33.2(10) 2 . . . ?
F6A F5B P4B F6B 1.4(12) 2 . . 2 ?
F5A F5B P4B F6B 142.9(7) . . . 2 ?
P4A F5B P4B F6B -38.6(9) . . . 2 ?
F6B F5B P4B F6B -121.2(5) . . . 2 ?
P4B F5B P4B F6B -37.6(10) 2 . . 2 ?
F5B F5A P4B P4A 176(3) . . . . ?
P4A F5A P4B F5B -176(3) . . . . ?
F5B F5A P4B P4B 179(100) . . . 2 ?
P4A F5A P4B P4B 3.2(10) . . . 2 ?
F5B F5A P4B F6A -24.5(10) . . . 2 ?
P4A F5A P4B F6A 160(3) . . . 2 ?
F5B F5A P4B F6B 72.9(9) . . . . ?
P4A F5A P4B F6B -103(3) . . . . ?
F5B F5A P4B F4 -128.4(10) . . . 2 ?
P4A F5A P4B F4 56(3) . . . 2 ?
F5B F5A P4B F4 150.0(10) . . . . ?
P4A F5A P4B F4 -26(3) . . . . ?
F5B F5A P4B F5B 84(6) . . . 2 ?
P4A F5A P4B F5B -92(6) . . . 2 ?
F5B F5A P4B F6A 63.6(12) . . . . ?
P4A F5A P4B F6A -112(3) . . . . ?
F5B F5A P4B F6B -69.0(13) . . . 2 ?
P4A F5A P4B F6B 115(3) . . . 2 ?
P4B F4 P4B P4A -3.1(6) 2 . . . ?
P4A F4 P4B F5B -126(2) . . . . ?
P4B F4 P4B F5B -129(2) 2 . . . ?
P4A F4 P4B P4B 3.1(6) . . . 2 ?
P4A F4 P4B F5A 172.6(9) . . . . ?
P4B F4 P4B F5A 169.5(7) 2 . . . ?
P4A F4 P4B F6A -24.0(13) . . . 2 ?
P4B F4 P4B F6A -27.1(14) 2 . . 2 ?
P4A F4 P4B F6B -98.8(7) . . . . ?
P4B F4 P4B F6B -101.9(5) 2 . . . ?
P4A F4 P4B F4 78.4(6) . . . 2 ?
P4B F4 P4B F4 75.3(4) 2 . . 2 ?
P4A F4 P4B F5B -15.3(7) . . . 2 ?
P4B F4 P4B F5B -18.4(5) 2 . . 2 ?
P4A F4 P4B F6A -45.8(6) . . . . ?
P4B F4 P4B F6A -48.9(3) 2 . . . ?
P4A F4 P4B F6B 19.2(5) . . . 2 ?
P4B F4 P4B F6B 16.1(4) 2 . . 2 ?
F5B F6A P4B P4A 14.8(11) 2 . . . ?
P4B F6A P4B P4A -3.4(6) 2 . . . ?
F6B F6A P4B P4A -147.7(9) . . . . ?
F5B F6A P4B F5B -128.6(12) 2 . . . ?
P4B F6A P4B F5B -146.7(11) 2 . . . ?
F6B F6A P4B F5B 68.9(10) . . . . ?
P4A F6A P4B F5B -143.4(13) . . . . ?
F5B F6A P4B P4B 18.2(10) 2 . . 2 ?
F6B F6A P4B P4B -144.3(7) . . . 2 ?
P4A F6A P4B P4B 3.4(6) . . . 2 ?
F5B F6A P4B F5A 174.2(14) 2 . . . ?
P4B F6A P4B F5A 156.0(11) 2 . . . ?
F6B F6A P4B F5A 11.7(11) . . . . ?
P4A F6A P4B F5A 159.4(14) . . . . ?
F5B F6A P4B F6A -89.5(11) 2 . . 2 ?
P4B F6A P4B F6A -107.7(7) 2 . . 2 ?
F6B F6A P4B F6A 108.0(6) . . . 2 ?
P4A F6A P4B F6A -104.3(8) . . . 2 ?
F5B F6A P4B F6B 162.5(11) 2 . . . ?
P4B F6A P4B F6B 144.3(7) 2 . . . ?
P4A F6A P4B F6B 147.7(9) . . . . ?
F5B F6A P4B F4 8.3(11) 2 . . 2 ?
P4B F6A P4B F4 -9.9(5) 2 . . 2 ?
F6B F6A P4B F4 -154.2(6) . . . 2 ?
P4A F6A P4B F4 -6.5(6) . . . 2 ?
F5B F6A P4B F4 83.3(10) 2 . . . ?
P4B F6A P4B F4 65.1(4) 2 . . . ?
F6B F6A P4B F4 -79.2(5) . . . . ?
P4A F6A P4B F4 68.5(7) . . . . ?
P4B F6A P4B F5B -18.2(10) 2 . . 2 ?
F6B F6A P4B F5B -162.5(11) . . . 2 ?
P4A F6A P4B F5B -14.8(11) . . . 2 ?
F5B F6A P4B F6B -36.1(10) 2 . . 2 ?
P4B F6A P4B F6B -54.3(5) 2 . . 2 ?
F6B F6A P4B F6B 161.4(6) . . . 2 ?
P4A F6A P4B F6B -50.9(7) . . . 2 ?
P4A P4B F6B F5B 126.6(13) . . . . ?
P4B P4B F6B F5B 130.3(10) 2 . . . ?
F5A P4B F6B F5B -69.0(10) . . . . ?
F6A P4B F6B F5B 33.5(9) 2 . . . ?
F4 P4B F6B F5B -172.6(19) 2 . . . ?
F4 P4B F6B F5B -165.2(11) . . . . ?
F5B P4B F6B F5B 112.6(14) 2 . . . ?
F6A P4B F6B F5B 103.8(11) . . . . ?
F6B P4B F6B F5B 83.3(10) 2 . . . ?
P4A P4B F6B F6A 22.8(8) . . . . ?
F5B P4B F6B F6A -103.8(11) . . . . ?
P4B P4B F6B F6A 26.5(4) 2 . . . ?
F5A P4B F6B F6A -172.8(7) . . . . ?
F6A P4B F6B F6A -70.3(6) 2 . . . ?
F4 P4B F6B F6A 83.6(14) 2 . . . ?
F4 P4B F6B F6A 91.0(4) . . . . ?
F5B P4B F6B F6A 8.8(6) 2 . . . ?
F6B P4B F6B F6A -20.5(6) 2 . . . ?
F5B P4B F6B P4A -126.6(13) . . . . ?
P4B P4B F6B P4A 3.8(7) 2 . . . ?
F5A P4B F6B P4A 164.4(10) . . . . ?
F6A P4B F6B P4A -93.0(8) 2 . . . ?
F4 P4B F6B P4A 60.9(14) 2 . . . ?
F4 P4B F6B P4A 68.2(7) . . . . ?
F5B P4B F6B P4A -14.0(8) 2 . . . ?
F6A P4B F6B P4A -22.8(8) . . . . ?
F6B P4B F6B P4A -43.2(6) 2 . . . ?
P4A P4B F6B P4B -3.8(7) . . . 2 ?
F5B P4B F6B P4B -130.3(10) . . . 2 ?
F5A P4B F6B P4B 160.7(6) . . . 2 ?
F6A P4B F6B P4B -96.8(4) 2 . . 2 ?
F4 P4B F6B P4B 57.1(13) 2 . . 2 ?
F4 P4B F6B P4B 64.4(3) . . . 2 ?
F5B P4B F6B P4B -17.7(5) 2 . . 2 ?
F6A P4B F6B P4B -26.5(4) . . . 2 ?
F6B P4B F6B P4B -47.0(4) 2 . . 2 ?
F6A F5B F6B P4B -92.6(16) 2 . . . ?
F5A F5B F6B P4B 68.3(10) . . . . ?
P4A F5B F6B P4B -20.9(5) . . . . ?
P4B F5B F6B P4B -28.9(7) 2 . . . ?
P4B F5B F6B F6A 71.5(10) . . . . ?
F6A F5B F6B F6A -21.2(15) 2 . . . ?
F5A F5B F6B F6A 139.8(9) . . . . ?
P4A F5B F6B F6A 50.6(7) . . . . ?
P4B F5B F6B F6A 42.6(5) 2 . . . ?
P4B F5B F6B P4A 20.9(5) . . . . ?
F6A F5B F6B P4A -71.8(13) 2 . . . ?
F5A F5B F6B P4A 89.2(9) . . . . ?
P4B F5B F6B P4A -8.0(3) 2 . . . ?
P4B F5B F6B P4B 28.9(7) . . . 2 ?
F6A F5B F6B P4B -63.8(14) 2 . . 2 ?
F5A F5B F6B P4B 97.2(8) . . . 2 ?
P4A F5B F6B P4B 8.0(3) . . . 2 ?
F5B F6A F6B P4B -18.3(11) 2 . . . ?
P4B F6A F6B P4B -19.5(4) 2 . . . ?
P4A F6A F6B P4B -8.6(3) . . . . ?
F5B F6A F6B F5B -51.8(11) 2 . . . ?
P4B F6A F6B F5B -53.0(7) 2 . . . ?
P4A F6A F6B F5B -42.1(6) . . . . ?
P4B F6A F6B F5B -33.5(5) . . . . ?
F5B F6A F6B P4A -9.8(10) 2 . . . ?
P4B F6A F6B P4A -10.9(3) 2 . . . ?
P4B F6A F6B P4A 8.6(3) . . . . ?
F5B F6A F6B P4B 1.2(10) 2 . . 2 ?
P4A F6A F6B P4B 10.9(3) . . . 2 ?
P4B F6A F6B P4B 19.5(4) . . . 2 ?
P4B P4A F6B P4B -171.6(15) 2 . . . ?
F5B P4A F6B P4B 160.6(11) 2 . . . ?
F5B P4A F6B P4B 37.6(10) . . . . ?
F4 P4A F6B P4B -35.0(9) 2 . . . ?
F4 P4A F6B P4B -96.5(8) . . . . ?
F6A P4A F6B P4B 154.0(9) . . . . ?
F6A P4A F6B P4B 66.4(7) 2 . . . ?
F6B P4A F6B P4B 105.7(7) 2 . . . ?
F5A P4A F6B P4B -11.7(8) . . . . ?
F5A P4A F6B P4B -161.2(10) 2 . . . ?
P4B P4A F6B F5B 150.8(12) 2 . . . ?
P4B P4A F6B F5B -37.6(10) . . . . ?
F5B P4A F6B F5B 123.0(13) 2 . . . ?
F4 P4A F6B F5B -72.6(10) 2 . . . ?
F4 P4A F6B F5B -134.1(8) . . . . ?
F6A P4A F6B F5B 116.4(9) . . . . ?
F6A P4A F6B F5B 28.8(8) 2 . . . ?
F6B P4A F6B F5B 68.0(8) 2 . . . ?
F5A P4A F6B F5B -49.3(7) . . . . ?
F5A P4A F6B F5B 161.2(10) 2 . . . ?
P4B P4A F6B F6A 34.4(9) 2 . . . ?
P4B P4A F6B F6A -154.0(9) . . . . ?
F5B P4A F6B F6A 6.5(7) 2 . . . ?
F5B P4A F6B F6A -116.4(9) . . . . ?
F4 P4A F6B F6A 171.0(6) 2 . . . ?
F4 P4A F6B F6A 109.5(4) . . . . ?
F6A P4A F6B F6A -87.6(6) 2 . . . ?
F6B P4A F6B F6A -48.4(3) 2 . . . ?
F5A P4A F6B F6A -165.7(6) . . . . ?
F5A P4A F6B F6A 44.8(7) 2 . . . ?
P4B P4A F6B P4B 171.6(15) . . . 2 ?
F5B P4A F6B P4B -27.8(9) 2 . . 2 ?
F5B P4A F6B P4B -150.8(12) . . . 2 ?
F4 P4A F6B P4B 136.6(13) 2 . . 2 ?
F4 P4A F6B P4B 75.1(9) . . . 2 ?
F6A P4A F6B P4B -34.4(9) . . . 2 ?
F6A P4A F6B P4B -122.0(10) 2 . . 2 ?
F6B P4A F6B P4B -82.7(9) 2 . . 2 ?
F5A P4A F6B P4B 159.9(10) . . . 2 ?
F5A P4A F6B P4B 10.4(8) 2 . . 2 ?
